data_2008081
loop_
_publ_author_name
'Shyamaprosad Goswami'
'Ajit Kumar Mahapatra'
'Kumaresh Ghosh'
'Gur Dayal Nigam'
'Kandasamy Chinnakali'
'Hoong-Kun Fun'

_publ_section_title
;
 2-Aminopyrimidine--terephthalic acid (1:1) complex
;
_journal_issue 1
_journal_name_full 'Acta Crystallographica Section C'
_journal_page_first 87
_journal_page_last 89
_journal_paper_doi 10.1107/S0108270198010749
_journal_volume 55
_journal_year 1999
_chemical_formula_moiety 'C4 H5 N3 .C8 H6 O4'
_chemical_formula_sum 'C12 H11 N3 O4'
_chemical_formula_weight 261.24
_chemical_name_systematic
;
2-Aminopyrimidine-Terephthalic acid (1:1) complex
;
_space_group_IT_number 62
_symmetry_cell_setting orthorhombic
_symmetry_space_group_name_Hall '-P 2ac 2n'
_symmetry_space_group_name_H-M 'P n m a'
_audit_creation_method SHELXL
_cell_angle_alpha 90.00
_cell_angle_beta 90.00
_cell_angle_gamma 90.00
_cell_formula_units_Z 4
_cell_length_a 13.0323(3)
_cell_length_b 23.94430(10)
_cell_length_c 3.79270(10)
_cell_measurement_reflns_used 3850
_cell_measurement_temperature 293(2)
_cell_measurement_theta_max 27.50
_cell_measurement_theta_min 1.61
_cell_volume 1183.51(4)
_computing_cell_refinement 'SAINT (Siemens, 1996b)'
_computing_data_collection 'SMART (Siemens, 1996a)'
_computing_data_reduction SAINT
_computing_molecular_graphics SHELXTL
_computing_publication_material 'SHELXTL & PARST (Nardelli, 1995)'
_computing_structure_refinement SHELXTL
_computing_structure_solution 'SHELXTL (Sheldrick, 1996)'
_diffrn_ambient_temperature 293(2)
_diffrn_measurement_device 'Siemens SMART CCD area detector diffractometer'
_diffrn_measurement_method '\w scans'
_diffrn_radiation_monochromator graphite
_diffrn_radiation_source 'fine-focus sealed tube'
_diffrn_radiation_type MoK\a
_diffrn_radiation_wavelength 0.71073
_diffrn_reflns_av_R_equivalents 0.0280
_diffrn_reflns_av_sigmaI/netI 0.0236
_diffrn_reflns_limit_h_max 16
_diffrn_reflns_limit_h_min 0
_diffrn_reflns_limit_k_max 30
_diffrn_reflns_limit_k_min 0
_diffrn_reflns_limit_l_max 4
_diffrn_reflns_limit_l_min 0
_diffrn_reflns_number 6863
_diffrn_reflns_theta_max 27.50
_diffrn_reflns_theta_min 3.13
_exptl_absorpt_coefficient_mu 0.113
_exptl_absorpt_correction_type none
_exptl_crystal_colour colourless
_exptl_crystal_density_diffrn 1.466
_exptl_crystal_density_meas ?
_exptl_crystal_description block
_exptl_crystal_F_000 544
_exptl_crystal_size_max 0.36
_exptl_crystal_size_mid 0.22
_exptl_crystal_size_min 0.20
_refine_diff_density_max 0.175
_refine_diff_density_min -0.140
_refine_ls_extinction_method none
_refine_ls_goodness_of_fit_all 1.073
_refine_ls_goodness_of_fit_obs 1.098
_refine_ls_hydrogen_treatment refall
_refine_ls_matrix_type full
_refine_ls_number_parameters 114
_refine_ls_number_reflns 1378
_refine_ls_number_restraints 0
_refine_ls_restrained_S_all 1.085
_refine_ls_restrained_S_obs 1.098
_refine_ls_R_factor_all 0.0532
_refine_ls_R_factor_obs 0.0384
_refine_ls_shift/esd_max 0.000
_refine_ls_shift/esd_mean 0.000
_refine_ls_structure_factor_coef Fsqd
_refine_ls_weighting_details 'w = 1/[\s^2^(Fo^2^)+(0.0448P)^2^+0.3608P] where P=(Fo^2^+2Fc^2^)/3'
_refine_ls_weighting_scheme calc
_refine_ls_wR_factor_all 0.1055
_refine_ls_wR_factor_obs 0.0939
_reflns_number_observed 1090
_reflns_number_total 1381
_reflns_observed_criterion >2sigma(I)
_cod_data_source_file ha1229.cif
_cod_data_source_block am10m
_cod_depositor_comments
;
The following automatic conversions were performed:

'_exptl_crystal_density_meas' value 'not measured' was changed to '?'
- the value is perceived as not measured.

Automatic conversion script
Id: cif_fix_values 3008 2015-01-20 13:52:24Z robertas 

The following automatic conversions were performed:

'_refine_ls_weighting_scheme' value 'calc w =
1/[\s^2^(Fo^2^)+(0.0448P)^2^+0.3608P] where P=(Fo^2^+2Fc^2^)/3' was
changed to 'calc'. New tag '_refine_ls_weighting_details' was
created. The value of the new tag was set to 'w =
1/[\s^2^(Fo^2^)+(0.0448P)^2^+0.3608P] where P=(Fo^2^+2Fc^2^)/3'.

Automatic conversion script
Id: cif_fix_values 3143 2015-03-26 13:38:13Z robertas 
;
_cod_original_sg_symbol_H-M Pnma
_cod_database_code 2008081
_cod_database_fobs_code 2008081

loop_
_symmetry_equiv_pos_as_xyz
'x, y, z'
'-x+1/2, -y, z+1/2'
'-x, y+1/2, -z'
'x+1/2, -y+1/2, -z+1/2'
'-x, -y, -z'
'x-1/2, y, -z-1/2'
'x, -y-1/2, z'
'-x-1/2, y-1/2, z-1/2'

loop_
_atom_site_aniso_label
_atom_site_aniso_U_11
_atom_site_aniso_U_22
_atom_site_aniso_U_33
_atom_site_aniso_U_12
_atom_site_aniso_U_13
_atom_site_aniso_U_23
O1 0.0387(6) 0.0382(6) 0.0826(9) -0.0015(5) -0.0087(6) 0.0071(6)
O2 0.0487(7) 0.0394(6) 0.0913(10) -0.0038(5) -0.0174(7) 0.0177(6)
N1 0.0327(6) 0.0340(6) 0.0431(7) 0.0018(5) 0.0031(5) 0.0002(5)
N2 0.0355(9) 0.0336(9) 0.0544(12) 0.000 -0.0048(8) 0.000
C1 0.0308(9) 0.0350(9) 0.0339(10) 0.000 0.0061(8) 0.000
C2 0.0363(7) 0.0448(8) 0.0418(9) 0.0068(6) 0.0036(6) 0.0023(6)
C3 0.0323(10) 0.0557(13) 0.0433(12) 0.000 -0.0016(9) 0.000
C4 0.0387(7) 0.0345(7) 0.0458(9) 0.0010(6) -0.0011(7) 0.0003(6)
C5 0.0380(7) 0.0330(7) 0.0382(8) 0.0006(6) -0.0002(6) -0.0007(6)
C6 0.0340(7) 0.0375(7) 0.0469(9) 0.0023(6) -0.0042(7) 0.0011(6)
C7 0.0395(8) 0.0333(7) 0.0467(9) 0.0055(6) -0.0036(7) 0.0039(6)

loop_
_atom_site_label
_atom_site_fract_x
_atom_site_fract_y
_atom_site_fract_z
_atom_site_U_iso_or_equiv
_atom_site_thermal_displace_type
_atom_site_calc_flag
_atom_site_refinement_flags
_atom_site_occupancy
_atom_site_disorder_group
_atom_site_type_symbol
O1 0.79037(8) 0.39949(5) 0.0107(4) 0.0532(4) Uani d . 1 . O
O2 0.92701(9) 0.35764(4) 0.2425(4) 0.0598(4) Uani d . 1 . O
N1 0.69648(9) 0.29998(5) 0.0088(3) 0.0366(3) Uani d . 1 . N
N2 0.82564(13) 0.2500 0.2775(5) 0.0411(4) Uani d S 1 . N
C1 0.73824(14) 0.2500 0.0938(5) 0.0332(4) Uani d S 1 . C
C2 0.60664(11) 0.29883(6) -0.1596(4) 0.0409(4) Uani d . 1 . C
C3 0.5570(2) 0.2500 -0.2456(6) 0.0438(5) Uani d S 1 . C
C4 0.88676(11) 0.39825(6) 0.1118(4) 0.0397(4) Uani d . 1 . C
C5 0.94398(11) 0.45135(6) 0.0523(4) 0.0364(3) Uani d . 1 . C
C6 0.89653(11) 0.49862(6) -0.0863(4) 0.0395(4) Uani d . 1 . C
C7 1.04779(11) 0.45312(6) 0.1378(4) 0.0399(4) Uani d . 1 . C
H2 0.5793(12) 0.3360(7) -0.219(5) 0.045(4) Uiso d . 1 . H
H3 0.4887(19) 0.2500 -0.367(7) 0.053(7) Uiso d S 1 . H
H6 0.8246(12) 0.4967(7) -0.143(5) 0.042(4) Uiso d . 1 . H
H7 1.0803(13) 0.4200(7) 0.236(5) 0.051(5) Uiso d . 1 . H
H1N2 0.8580(13) 0.2825(7) 0.305(5) 0.051(5) Uiso d . 1 . H
H1O1 0.7576(18) 0.3620(11) 0.040(6) 0.096(8) Uiso d . 1 . H

loop_
_atom_type_symbol
_atom_type_description
_atom_type_scat_dispersion_real
_atom_type_scat_dispersion_imag
_atom_type_scat_source
C C 0.0033 0.0016 'International Tables Vol C Tables 4.2.6.8 and 6.1.1.4'
H H 0.0000 0.0000 'International Tables Vol C Tables 4.2.6.8 and 6.1.1.4'
N N 0.0061 0.0033 'International Tables Vol C Tables 4.2.6.8 and 6.1.1.4'
O O 0.0106 0.0060 'International Tables Vol C Tables 4.2.6.8 and 6.1.1.4'

loop_
_geom_angle_atom_site_label_1
_geom_angle_atom_site_label_2
_geom_angle_atom_site_label_3
_geom_angle_site_symmetry_1
_geom_angle_site_symmetry_3
_geom_angle
C2 N1 C1 . . 116.65(13)
N2 C1 N1 . 7_565 117.85(9)
N2 C1 N1 . . 117.85(9)
N1 C1 N1 7_565 . 124.3(2)
N1 C2 C3 . . 122.94(15)
C2 C3 C2 . 7_565 116.5(2)
O2 C4 O1 . . 123.50(14)
O2 C4 C5 . . 122.00(13)
O1 C4 C5 . . 114.50(13)
C7 C5 C6 . . 119.65(13)
C7 C5 C4 . . 118.48(13)
C6 C5 C4 . . 121.87(13)
C7 C6 C5 5_765 . 120.07(14)
C6 C7 C5 5_765 . 120.28(13)

loop_
_geom_bond_atom_site_label_1
_geom_bond_atom_site_label_2
_geom_bond_site_symmetry_2
_geom_bond_distance
_geom_bond_publ_flag
O1 C4 . 1.314(2) yes
O2 C4 . 1.211(2) yes
N1 C2 . 1.334(2) yes
N1 C1 . 1.3536(14) yes
N2 C1 . 1.335(3) yes
C1 N1 7_565 1.3536(14) ?
C2 C3 . 1.375(2) yes
C3 C2 7_565 1.375(2) ?
C4 C5 . 1.491(2) yes
C5 C7 . 1.392(2) yes
C5 C6 . 1.393(2) yes
C6 C7 5_765 1.378(2) yes
C7 C6 5_765 1.378(2) ?

loop_
_geom_hbond_atom_site_label_D
_geom_hbond_atom_site_label_H
_geom_hbond_atom_site_label_A
_geom_hbond_site_symmetry_A
_geom_hbond_distance_DH
_geom_hbond_distance_HA
_geom_hbond_distance_DA
_geom_hbond_angle_DHA
_geom_hbond_publ_flag
N2 H1N2 O2 1_555 0.89(2) 2.02(2) 2.8990(10) 166(2) yes
O1 H1O1 N1 1_555 1.00(3) 1.69(3) 2.678(2) 169(2) yes

loop_
_geom_torsion_atom_site_label_1
_geom_torsion_atom_site_label_2
_geom_torsion_atom_site_label_3
_geom_torsion_atom_site_label_4
_geom_torsion_site_symmetry_4
_geom_torsion
_geom_torsion_publ_flag
C2 N1 C1 N2 . -176.8(2) ?
C2 N1 C1 N1 7_565 2.2(3) ?
C1 N1 C2 C3 . 0.1(2) ?
N1 C2 C3 C2 7_565 -2.2(3) ?
O2 C4 C5 C7 . 2.6(2) yes
O1 C4 C5 C7 . -177.35(15) ?
O2 C4 C5 C6 . -177.6(2) ?
O1 C4 C5 C6 . 2.5(2) yes
C7 C5 C6 C7 5_765 -0.1(3) ?
C4 C5 C6 C7 5_765 -179.89(15) ?
C6 C5 C7 C6 5_765 0.1(3) ?
C4 C5 C7 C6 5_765 179.89(15) ?
